data_2235841
loop_
_publ_author_name
'Fun, Hoong-Kun'
'Chia, Tze Shyang'
'Alafeefy, Ahmed M.'
'Abdel-Aziz, Hatem A.'

_publ_section_title
;
 3-(3-Methoxyphenyl)benzo[<i>d</i>]thiazolo[3,2-<i>a</i>]imidazol-9-ium
 hydrogen sulfate
;
_journal_coeditor_code HB6885
_journal_issue 8
_journal_name_full 'Acta Crystallographica Section E'
_journal_page_first o2407
_journal_page_last o2408
_journal_paper_doi 10.1107/S1600536812030541
_journal_volume 68
_journal_year 2012
_chemical_formula_iupac 'C16 H13 N2 O S + , H S O4 -'
_chemical_formula_moiety 'C16 H13 N2 O S +, H O4 S -'
_chemical_formula_sum 'C16 H14 N2 O5 S2'
_chemical_formula_weight 378.41
_chemical_name_systematic
;
3-(3-Methoxyphenyl)benzo[<i>d</i>]thiazolo[3,2-<i>a</i>]imidazol-9-ium
hydrogen sulfate
;
_space_group_IT_number 14
_symmetry_cell_setting monoclinic
_symmetry_space_group_name_Hall '-P 2ybc'
_symmetry_space_group_name_H-M 'P 1 21/c 1'
_atom_sites_solution_hydrogens geom
_atom_sites_solution_primary direct
_atom_sites_solution_secondary difmap
_audit_creation_method SHELXL97
_cell_angle_alpha 90.00
_cell_angle_beta 93.003(4)
_cell_angle_gamma 90.00
_cell_formula_units_Z 4
_cell_length_a 4.5428(8)
_cell_length_b 20.096(4)
_cell_length_c 17.788(3)
_cell_measurement_reflns_used 4717
_cell_measurement_temperature 100.0(10)
_cell_measurement_theta_max 29.34
_cell_measurement_theta_min 2.29
_cell_volume 1621.7(5)
_computing_cell_refinement 'SAINT (Bruker, 2009)'
_computing_data_collection 'APEX2 (Bruker, 2009)'
_computing_data_reduction 'SAINT (Bruker, 2009)'
_computing_molecular_graphics 'SHELXTL (Sheldrick, 2008)'
_computing_publication_material
;
SHELXTL (Sheldrick, 2008) and PLATON (Spek, 2009)
;
_computing_structure_refinement 'SHELXTL (Sheldrick, 2008)'
_computing_structure_solution 'SHELXTL (Sheldrick, 2008)'
_diffrn_ambient_temperature 100.0(10)
_diffrn_measured_fraction_theta_full 0.994
_diffrn_measured_fraction_theta_max 0.994
_diffrn_measurement_device_type 'Bruker APEX DUO CCD'
_diffrn_measurement_method '\f and \w'
_diffrn_radiation_monochromator graphite
_diffrn_radiation_source 'fine-focus sealed tube'
_diffrn_radiation_type MoK\a
_diffrn_radiation_wavelength 0.71073
_diffrn_reflns_av_R_equivalents 0.0496
_diffrn_reflns_av_sigmaI/netI 0.0495
_diffrn_reflns_limit_h_max 5
_diffrn_reflns_limit_h_min -5
_diffrn_reflns_limit_k_max 24
_diffrn_reflns_limit_k_min -26
_diffrn_reflns_limit_l_max 23
_diffrn_reflns_limit_l_min -19
_diffrn_reflns_number 12491
_diffrn_reflns_theta_full 27.50
_diffrn_reflns_theta_max 27.50
_diffrn_reflns_theta_min 1.53
_diffrn_standards_number 0
_exptl_absorpt_coefficient_mu 0.360
_exptl_absorpt_correction_T_max 0.9591
_exptl_absorpt_correction_T_min 0.8976
_exptl_absorpt_correction_type multi-scan
_exptl_absorpt_process_details '(SADABS; Bruker, 2009)'
_exptl_crystal_colour colourless
_exptl_crystal_density_diffrn 1.550
_exptl_crystal_density_method 'not measured'
_exptl_crystal_description block
_exptl_crystal_F_000 784
_exptl_crystal_size_max 0.31
_exptl_crystal_size_mid 0.15
_exptl_crystal_size_min 0.12
_refine_diff_density_max 0.987
_refine_diff_density_min -0.684
_refine_ls_extinction_method none
_refine_ls_goodness_of_fit_ref 1.041
_refine_ls_hydrogen_treatment mixed
_refine_ls_matrix_type full
_refine_ls_number_parameters 231
_refine_ls_number_reflns 3699
_refine_ls_number_restraints 0
_refine_ls_restrained_S_all 1.041
_refine_ls_R_factor_all 0.0764
_refine_ls_R_factor_gt 0.0579
_refine_ls_shift/su_max 0.001
_refine_ls_shift/su_mean 0.000
_refine_ls_structure_factor_coef Fsqd
_refine_ls_weighting_details 'calc w = 1/[\s^2^(Fo^2^)+(0.0882P)^2^+3.0462P] where P=(Fo^2^+2Fc^2^)/3'
_refine_ls_weighting_scheme calc
_refine_ls_wR_factor_gt 0.1520
_refine_ls_wR_factor_ref 0.1697
_reflns_number_gt 2904
_reflns_number_total 3699
_reflns_threshold_expression I>2\s(I)
_cod_data_source_file hb6885.cif
_cod_data_source_block I
_cod_original_cell_volume 1621.6(5)
_cod_original_sg_symbol_H-M 'P 21/c'
_cod_database_code 2235841
_cod_database_fobs_code 2235841

loop_
_symmetry_equiv_pos_as_xyz
'x, y, z'
'-x, y+1/2, -z+1/2'
'-x, -y, -z'
'x, -y-1/2, z-1/2'

loop_
_atom_site_type_symbol
_atom_site_label
_atom_site_fract_x
_atom_site_fract_y
_atom_site_fract_z
_atom_site_U_iso_or_equiv
_atom_site_adp_type
_atom_site_calc_flag
_atom_site_refinement_flags
_atom_site_occupancy
_atom_site_symmetry_multiplicity
S S1 0.21267(17) 0.46487(4) 0.42583(4) 0.0192(2) Uani d . 1 1
S S2 0.24639(17) 0.37855(4) 0.66173(4) 0.0214(2) Uani d . 1 1
O O1 0.7757(6) 0.47885(11) 0.06026(13) 0.0313(6) Uani d . 1 1
O O2 0.0440(5) 0.31645(11) 0.67548(13) 0.0281(5) Uani d . 1 1
H H1O2 -0.1640 0.3283 0.6741 0.042 Uiso d R 1 1
O O3 0.5152(6) 0.34615(13) 0.63785(13) 0.0325(6) Uani d . 1 1
O O4 0.1087(6) 0.41582(12) 0.59898(14) 0.0315(6) Uani d . 1 1
O O5 0.2805(7) 0.41374(13) 0.73091(15) 0.0416(7) Uani d . 1 1
N N1 0.5806(6) 0.36239(12) 0.48611(14) 0.0176(5) Uani d . 1 1
N N2 0.5187(5) 0.37532(11) 0.36286(13) 0.0154(5) Uani d . 1 1
C C1 0.7199(6) 0.32219(14) 0.37436(16) 0.0162(6) Uani d . 1 1
C C2 0.8648(7) 0.28056(14) 0.32574(16) 0.0185(6) Uani d . 1 1
H H2A 0.8406 0.2849 0.2737 0.022 Uiso calc R 1 1
C C3 1.0472(7) 0.23229(15) 0.35886(17) 0.0217(6) Uani d . 1 1
H H3A 1.1477 0.2035 0.3282 0.026 Uiso calc R 1 1
C C4 1.0841(7) 0.22567(15) 0.43704(17) 0.0209(6) Uani d . 1 1
H H4A 1.2093 0.1927 0.4569 0.025 Uiso calc R 1 1
C C5 0.9397(7) 0.26676(14) 0.48591(17) 0.0195(6) Uani d . 1 1
H H5A 0.9654 0.2624 0.5379 0.023 Uiso calc R 1 1
C C6 0.7538(6) 0.31496(14) 0.45269(16) 0.0173(6) Uani d . 1 1
C C7 0.4426(6) 0.39749(14) 0.43096(16) 0.0168(6) Uani d . 1 1
C C8 0.2254(7) 0.46239(14) 0.32772(16) 0.0198(6) Uani d . 1 1
H H8A 0.1249 0.4926 0.2961 0.024 Uiso calc R 1 1
C C9 0.3934(6) 0.41295(14) 0.30187(15) 0.0167(6) Uani d . 1 1
C C10 0.4589(6) 0.39786(14) 0.22327(16) 0.0171(6) Uani d . 1 1
C C11 0.5788(7) 0.44837(14) 0.18026(16) 0.0186(6) Uani d . 1 1
H H11A 0.6104 0.4906 0.2006 0.022 Uiso calc R 1 1
C C12 0.6502(7) 0.43475(15) 0.10674(16) 0.0212(6) Uani d . 1 1
C C13 0.6007(7) 0.37120(15) 0.07654(17) 0.0226(6) Uani d . 1 1
H H13A 0.6500 0.3621 0.0275 0.027 Uiso calc R 1 1
C C14 0.4790(7) 0.32211(15) 0.11920(17) 0.0212(6) Uani d . 1 1
H H14A 0.4460 0.2801 0.0986 0.025 Uiso calc R 1 1
C C15 0.4049(6) 0.33474(14) 0.19277(16) 0.0188(6) Uani d . 1 1
H H15A 0.3207 0.3016 0.2212 0.023 Uiso calc R 1 1
C C16 0.8306(10) 0.54428(17) 0.0891(2) 0.0367(9) Uani d . 1 1
H H16A 0.9177 0.5709 0.0513 0.055 Uiso calc R 1 1
H H16B 0.9628 0.5418 0.1329 0.055 Uiso calc R 1 1
H H16C 0.6481 0.5641 0.1023 0.055 Uiso calc R 1 1
H H1N1 0.540(8) 0.3670(18) 0.537(2) 0.022(9) Uiso d . 1 1

loop_
_atom_site_aniso_label
_atom_site_aniso_U_11
_atom_site_aniso_U_22
_atom_site_aniso_U_33
_atom_site_aniso_U_12
_atom_site_aniso_U_13
_atom_site_aniso_U_23
S1 0.0257(4) 0.0124(4) 0.0195(4) 0.0041(3) 0.0020(3) -0.0003(3)
S2 0.0273(4) 0.0140(4) 0.0233(4) 0.0020(3) 0.0053(3) -0.0002(3)
O1 0.0577(17) 0.0144(11) 0.0228(11) -0.0097(10) 0.0120(11) 0.0003(9)
O2 0.0312(13) 0.0176(11) 0.0352(13) -0.0015(9) -0.0016(10) 0.0050(9)
O3 0.0345(14) 0.0369(15) 0.0262(12) 0.0089(10) 0.0037(10) 0.0035(10)
O4 0.0381(14) 0.0203(12) 0.0365(13) 0.0082(10) 0.0046(10) 0.0096(10)
O5 0.067(2) 0.0288(14) 0.0294(13) -0.0083(12) 0.0063(12) -0.0110(11)
N1 0.0243(13) 0.0119(12) 0.0165(12) 0.0029(9) 0.0011(9) -0.0007(9)
N2 0.0198(12) 0.0094(11) 0.0169(11) 0.0001(8) -0.0001(9) 0.0004(9)
C1 0.0178(14) 0.0089(13) 0.0219(14) -0.0009(10) 0.0012(10) 0.0031(10)
C2 0.0228(15) 0.0137(14) 0.0190(13) -0.0015(11) 0.0013(11) -0.0008(11)
C3 0.0260(16) 0.0132(14) 0.0262(15) 0.0016(11) 0.0047(12) -0.0031(12)
C4 0.0249(16) 0.0125(14) 0.0252(15) 0.0027(11) -0.0014(11) 0.0020(11)
C5 0.0242(16) 0.0138(14) 0.0203(14) 0.0003(11) 0.0001(11) 0.0020(11)
C6 0.0224(15) 0.0123(13) 0.0172(13) -0.0009(10) 0.0024(10) 0.0005(11)
C7 0.0190(14) 0.0119(13) 0.0196(14) -0.0017(10) 0.0011(10) -0.0004(10)
C8 0.0269(16) 0.0105(14) 0.0218(14) 0.0022(11) 0.0005(11) 0.0022(11)
C9 0.0217(15) 0.0102(13) 0.0179(14) -0.0007(10) -0.0015(10) 0.0029(10)
C10 0.0204(15) 0.0114(13) 0.0192(13) 0.0005(10) -0.0011(10) 0.0012(11)
C11 0.0254(16) 0.0093(13) 0.0209(14) -0.0018(10) -0.0005(11) 0.0000(11)
C12 0.0312(17) 0.0132(14) 0.0194(14) -0.0026(11) 0.0024(11) 0.0028(11)
C13 0.0334(18) 0.0165(15) 0.0181(14) -0.0027(12) 0.0027(12) -0.0036(11)
C14 0.0261(16) 0.0116(14) 0.0256(15) -0.0029(11) -0.0021(12) -0.0018(11)
C15 0.0236(15) 0.0114(13) 0.0214(14) -0.0038(10) 0.0001(11) 0.0000(11)
C16 0.066(3) 0.0121(16) 0.0334(19) -0.0074(15) 0.0170(17) 0.0012(13)

loop_
_atom_type_symbol
_atom_type_description
_atom_type_scat_dispersion_real
_atom_type_scat_dispersion_imag
_atom_type_scat_source
C C 0.0033 0.0016 'International Tables Vol C Tables 4.2.6.8 and 6.1.1.4'
H H 0.0000 0.0000 'International Tables Vol C Tables 4.2.6.8 and 6.1.1.4'
N N 0.0061 0.0033 'International Tables Vol C Tables 4.2.6.8 and 6.1.1.4'
O O 0.0106 0.0060 'International Tables Vol C Tables 4.2.6.8 and 6.1.1.4'
S S 0.1246 0.1234 'International Tables Vol C Tables 4.2.6.8 and 6.1.1.4'

loop_
_geom_angle_atom_site_label_1
_geom_angle_atom_site_label_2
_geom_angle_atom_site_label_3
_geom_angle
C7 S1 C8 88.78(14)
O5 S2 O4 115.49(16)
O5 S2 O3 114.67(17)
O4 S2 O3 109.68(14)
O5 S2 O2 107.32(15)
O4 S2 O2 107.17(14)
O3 S2 O2 101.22(15)
C12 O1 C16 117.0(2)
S2 O2 H1O2 112.1
C7 N1 C6 107.6(2)
C7 N1 H1N1 123(2)
C6 N1 H1N1 129(2)
C7 N2 C1 108.2(2)
C7 N2 C9 113.5(2)
C1 N2 C9 138.1(2)
C2 C1 C6 121.6(3)
C2 C1 N2 133.4(3)
C6 C1 N2 105.0(2)
C3 C2 C1 116.6(3)
C3 C2 H2A 121.7
C1 C2 H2A 121.7
C2 C3 C4 121.8(3)
C2 C3 H3A 119.1
C4 C3 H3A 119.1
C5 C4 C3 122.0(3)
C5 C4 H4A 119.0
C3 C4 H4A 119.0
C4 C5 C6 116.3(3)
C4 C5 H5A 121.9
C6 C5 H5A 121.9
N1 C6 C5 129.7(3)
N1 C6 C1 108.6(2)
C5 C6 C1 121.7(3)
N1 C7 N2 110.6(2)
N1 C7 S1 135.9(2)
N2 C7 S1 113.4(2)
C9 C8 S1 114.2(2)
C9 C8 H8A 122.9
S1 C8 H8A 122.9
C8 C9 N2 110.1(2)
C8 C9 C10 128.3(3)
N2 C9 C10 121.5(2)
C15 C10 C11 120.8(3)
C15 C10 C9 121.0(3)
C11 C10 C9 118.2(3)
C12 C11 C10 119.2(3)
C12 C11 H11A 120.4
C10 C11 H11A 120.4
O1 C12 C11 124.8(3)
O1 C12 C13 115.2(3)
C11 C12 C13 120.0(3)
C14 C13 C12 120.2(3)
C14 C13 H13A 119.9
C12 C13 H13A 119.9
C13 C14 C15 120.7(3)
C13 C14 H14A 119.6
C15 C14 H14A 119.6
C14 C15 C10 119.0(3)
C14 C15 H15A 120.5
C10 C15 H15A 120.5
O1 C16 H16A 109.5
O1 C16 H16B 109.5
H16A C16 H16B 109.5
O1 C16 H16C 109.5
H16A C16 H16C 109.5
H16B C16 H16C 109.5

loop_
_geom_bond_atom_site_label_1
_geom_bond_atom_site_label_2
_geom_bond_distance
S1 C7 1.710(3)
S1 C8 1.750(3)
S2 O5 1.421(3)
S2 O4 1.458(2)
S2 O3 1.466(3)
S2 O2 1.577(2)
O1 C12 1.358(4)
O1 C16 1.428(4)
O2 H1O2 0.9734
N1 C7 1.337(4)
N1 C6 1.389(4)
N1 H1N1 0.93(4)
N2 C7 1.353(4)
N2 C1 1.413(4)
N2 C9 1.417(3)
C1 C2 1.393(4)
C1 C6 1.401(4)
C2 C3 1.387(4)
C2 H2A 0.9300
C3 C4 1.398(4)
C3 H3A 0.9300
C4 C5 1.388(4)
C4 H4A 0.9300
C5 C6 1.396(4)
C5 H5A 0.9300
C8 C9 1.348(4)
C8 H8A 0.9300
C9 C10 1.476(4)
C10 C15 1.396(4)
C10 C11 1.399(4)
C11 C12 1.391(4)
C11 H11A 0.9300
C12 C13 1.399(4)
C13 C14 1.378(4)
C13 H13A 0.9300
C14 C15 1.392(4)
C14 H14A 0.9300
C15 H15A 0.9300
C16 H16A 0.9600
C16 H16B 0.9600
C16 H16C 0.9600

loop_
_geom_hbond_atom_site_label_D
_geom_hbond_atom_site_label_H
_geom_hbond_atom_site_label_A
_geom_hbond_site_symmetry_A
_geom_hbond_distance_DH
_geom_hbond_distance_HA
_geom_hbond_distance_DA
_geom_hbond_angle_DHA
_geom_hbond_publ_flag
N1 H1N1 O3 . 0.94(4) 1.85(4) 2.750(3) 160(3) yes
N1 H1N1 O4 . 0.94(4) 2.50(4) 3.199(4) 132(3) yes
O2 H1O2 O3 1_455 0.97 1.60 2.531(4) 158 yes
C11 H11A O5 3_666 0.93 2.32 3.237(4) 170 yes

loop_
_geom_torsion_atom_site_label_1
_geom_torsion_atom_site_label_2
_geom_torsion_atom_site_label_3
_geom_torsion_atom_site_label_4
_geom_torsion
C7 N2 C1 C2 178.7(3)
C9 N2 C1 C2 -6.0(6)
C7 N2 C1 C6 0.2(3)
C9 N2 C1 C6 175.4(3)
C6 C1 C2 C3 -0.8(4)
N2 C1 C2 C3 -179.2(3)
C1 C2 C3 C4 0.0(4)
C2 C3 C4 C5 0.3(5)
C3 C4 C5 C6 0.3(4)
C7 N1 C6 C5 179.7(3)
C7 N1 C6 C1 0.4(3)
C4 C5 C6 N1 179.6(3)
C4 C5 C6 C1 -1.2(4)
C2 C1 C6 N1 -179.1(3)
N2 C1 C6 N1 -0.4(3)
C2 C1 C6 C5 1.5(4)
N2 C1 C6 C5 -179.8(3)
C6 N1 C7 N2 -0.3(3)
C6 N1 C7 S1 -176.2(3)
C1 N2 C7 N1 0.0(3)
C9 N2 C7 N1 -176.5(2)
C1 N2 C7 S1 176.94(19)
C9 N2 C7 S1 0.4(3)
C8 S1 C7 N1 175.4(3)
C8 S1 C7 N2 -0.4(2)
C7 S1 C8 C9 0.3(2)
S1 C8 C9 N2 -0.1(3)
S1 C8 C9 C10 -178.0(2)
C7 N2 C9 C8 -0.2(3)
C1 N2 C9 C8 -175.2(3)
C7 N2 C9 C10 177.9(3)
C1 N2 C9 C10 2.8(5)
C8 C9 C10 C15 -125.6(3)
N2 C9 C10 C15 56.7(4)
C8 C9 C10 C11 54.9(4)
N2 C9 C10 C11 -122.8(3)
C15 C10 C11 C12 -1.3(4)
C9 C10 C11 C12 178.2(3)
C16 O1 C12 C11 -1.6(5)
C16 O1 C12 C13 -179.9(3)
C10 C11 C12 O1 -177.9(3)
C10 C11 C12 C13 0.3(5)
O1 C12 C13 C14 178.9(3)
C11 C12 C13 C14 0.5(5)
C12 C13 C14 C15 -0.3(5)
C13 C14 C15 C10 -0.8(5)
C11 C10 C15 C14 1.6(4)
C9 C10 C15 C14 -177.9(3)

loop_
_cod_related_entry_id
_cod_related_entry_database
_cod_related_entry_code
1 ChemSpider 30657966
